data_2102600
loop_
_publ_author_name
'Harada, Jun'
'Harakawa, Mayuko'
'Ogawa, Keiichiro'

_publ_section_title
;
 Conformational change of <i>N</i>-benzylideneanilines in crystals
;
_journal_issue 5
_journal_name_full 'Acta Crystallographica Section B'
_journal_page_first 589
_journal_page_last 597
_journal_paper_doi 10.1107/S0108768104016623
_journal_volume 60
_journal_year 2004
_chemical_formula_sum 'C13 H10 N2 O2'
_chemical_formula_weight 226.23
_chemical_melting_point 362.85
_chemical_name_systematic
;
N-(4-nitrobenzylidene)aniline
;
_space_group_IT_number 14
_symmetry_cell_setting monoclinic
_symmetry_space_group_name_Hall '-P 2yn'
_symmetry_space_group_name_H-M 'P 1 21/n 1'
_atom_sites_solution_hydrogens difmap
_atom_sites_solution_primary direct
_audit_creation_method SHELXL-97
_cell_angle_alpha 90.00
_cell_angle_beta 101.228(2)
_cell_angle_gamma 90.00
_cell_formula_units_Z 8
_cell_length_a 14.2105(12)
_cell_length_b 10.6596(9)
_cell_length_c 14.8045(12)
_cell_measurement_reflns_used 13353
_cell_measurement_temperature 90
_cell_measurement_theta_max 30.0
_cell_measurement_theta_min 2.2
_cell_volume 2199.6(3)
_computing_cell_refinement 'SAINT (Bruker, 1998)'
_computing_data_collection 'SMART (Bruker, 1998)'
_computing_data_reduction SAINT
_computing_molecular_graphics 'SHELXTL (Bruker, 2000)'
_computing_publication_material SHELXTL
_computing_structure_refinement 'SHELXL-97 (Sheldrick, 1997)'
_computing_structure_solution 'SHELXS-97 (Sheldrick, 1990)'
_diffrn_ambient_temperature 90
_diffrn_detector_area_resol_mean 8.192
_diffrn_measured_fraction_theta_full 1.000
_diffrn_measured_fraction_theta_max 1.000
_diffrn_measurement_device_type 'Bruker SMART 1000 CCD diffractometer'
_diffrn_measurement_method \w_scan
_diffrn_radiation_monochromator graphite
_diffrn_radiation_source 'fine-focus sealed tube'
_diffrn_radiation_type MoK\a
_diffrn_radiation_wavelength 0.71073
_diffrn_reflns_av_R_equivalents 0.0225
_diffrn_reflns_av_sigmaI/netI 0.0166
_diffrn_reflns_limit_h_max 19
_diffrn_reflns_limit_h_min -20
_diffrn_reflns_limit_k_max 15
_diffrn_reflns_limit_k_min -15
_diffrn_reflns_limit_l_max 20
_diffrn_reflns_limit_l_min -20
_diffrn_reflns_number 33043
_diffrn_reflns_theta_full 30.03
_diffrn_reflns_theta_max 30.03
_diffrn_reflns_theta_min 1.82
_diffrn_standards_decay_% 0
_exptl_absorpt_coefficient_mu 0.095
_exptl_absorpt_correction_T_max 0.9740
_exptl_absorpt_correction_T_min 0.9578
_exptl_absorpt_correction_type multi-scan
_exptl_absorpt_process_details 'SADABS (Sheldrick, 2002)'
_exptl_crystal_colour yellow
_exptl_crystal_density_diffrn 1.366
_exptl_crystal_density_method 'not measured'
_exptl_crystal_description block
_exptl_crystal_F_000 944
_exptl_crystal_size_max 0.46
_exptl_crystal_size_mid 0.40
_exptl_crystal_size_min 0.28
_refine_diff_density_max 0.415
_refine_diff_density_min -0.190
_refine_ls_extinction_method none
_refine_ls_goodness_of_fit_ref 1.021
_refine_ls_hydrogen_treatment refall
_refine_ls_matrix_type full
_refine_ls_number_parameters 387
_refine_ls_number_reflns 6400
_refine_ls_number_restraints 0
_refine_ls_restrained_S_all 1.021
_refine_ls_R_factor_all 0.0463
_refine_ls_R_factor_gt 0.0391
_refine_ls_shift/su_max 0.001
_refine_ls_shift/su_mean 0.000
_refine_ls_structure_factor_coef Fsqd
_refine_ls_weighting_details 'calc w=1/[\s^2^(Fo^2^)+(0.0629P)^2^+0.6739P] where P=(Fo^2^+2Fc^2^)/3'
_refine_ls_weighting_scheme calc
_refine_ls_wR_factor_gt 0.1059
_refine_ls_wR_factor_ref 0.1120
_reflns_number_gt 5521
_reflns_number_total 6400
_reflns_threshold_expression >2sigma(I)
_cod_data_source_file bk5008.cif
_cod_data_source_block 1_90K
_cod_depositor_comments
;
The following automatic conversions were performed:

'_chemical_melting_point' value '89.7_C' was changed to '362.85' - it
was converted from degrees Celsius(C) to Kelvins(K).

Automatic conversion script
Id: cif_fix_values 1646 2011-03-28 12:23:43Z adriana 

The following automatic conversions were performed:

'_chemical_melting_point' value '89.7_C' was changed to '362.85' - it
was converted from degrees Celsius(C) to Kelvins(K).

Automatic conversion script
Id: cif_fix_values 1715 2011-07-08 13:25:40Z adriana 
;
_cod_original_sg_symbol_H-M P_1_21/n_1
_cod_database_code 2102600
_cod_database_fobs_code 2102600

loop_
_symmetry_equiv_pos_as_xyz
'x, y, z'
'-x+1/2, y+1/2, -z+1/2'
'-x, -y, -z'
'x-1/2, -y-1/2, z-1/2'

loop_
_atom_site_label
_atom_site_fract_x
_atom_site_fract_y
_atom_site_fract_z
_atom_site_U_iso_or_equiv
_atom_site_adp_type
_atom_site_calc_flag
_atom_site_occupancy
_atom_site_type_symbol
N1A 0.02665(6) 0.78597(8) 0.82396(5) 0.01699(16) Uani d 1 N
N2A 0.01711(6) 0.74674(8) 1.25887(6) 0.01987(17) Uani d 1 N
O1A -0.02677(6) 0.83718(7) 1.28125(5) 0.02399(16) Uani d 1 O
O2A 0.04904(7) 0.66109(8) 1.31161(5) 0.03077(19) Uani d 1 O
C1A 0.04987(6) 0.72049(9) 0.98201(6) 0.01606(17) Uani d 1 C
C2A 0.08570(7) 0.62652(9) 1.04481(7) 0.01981(18) Uani d 1 C
C3A 0.07661(7) 0.63512(9) 1.13643(7) 0.01996(19) Uani d 1 C
C4A 0.03078(6) 0.73924(9) 1.16312(6) 0.01659(17) Uani d 1 C
C5A -0.00405(7) 0.83618(9) 1.10289(6) 0.01669(17) Uani d 1 C
C6A 0.00533(7) 0.82592(9) 1.01174(6) 0.01634(17) Uani d 1 C
C7A 0.05929(7) 0.70542(9) 0.88557(6) 0.01749(17) Uani d 1 C
C8A 0.03366(6) 0.75941(9) 0.73156(6) 0.01659(17) Uani d 1 C
C9A 0.05314(7) 0.85862(10) 0.67672(7) 0.02056(19) Uani d 1 C
C10A 0.05887(8) 0.83723(11) 0.58509(7) 0.0246(2) Uani d 1 C
C11A 0.04337(8) 0.71799(12) 0.54722(7) 0.0264(2) Uani d 1 C
C12A 0.02167(8) 0.61985(11) 0.60137(7) 0.0257(2) Uani d 1 C
C13A 0.01695(7) 0.63955(10) 0.69321(7) 0.02057(19) Uani d 1 C
H2A 0.1189(10) 0.5553(13) 1.0259(9) 0.026(3) Uiso d 1 H
H3A 0.1016(11) 0.5703(14) 1.1810(10) 0.031(4) Uiso d 1 H
H5A -0.0354(10) 0.9090(14) 1.1229(9) 0.025(3) Uiso d 1 H
H6A -0.0197(10) 0.8893(13) 0.9684(9) 0.024(3) Uiso d 1 H
H7A 0.0927(10) 0.6292(14) 0.8718(10) 0.029(4) Uiso d 1 H
H9A 0.0636(10) 0.9424(14) 0.7033(10) 0.029(3) Uiso d 1 H
H10A 0.0724(11) 0.9063(15) 0.5494(10) 0.035(4) Uiso d 1 H
H11A 0.0468(11) 0.7040(15) 0.4841(10) 0.035(4) Uiso d 1 H
H12A 0.0097(11) 0.5366(15) 0.5772(11) 0.037(4) Uiso d 1 H
H13A 0.0005(10) 0.5717(14) 0.7289(10) 0.029(3) Uiso d 1 H
N1B 0.22998(6) 0.96054(8) 0.14065(6) 0.01827(16) Uani d 1 N
N2B 0.28274(6) 0.95132(8) -0.28501(6) 0.02090(17) Uani d 1 N
O1B 0.24644(6) 1.04503(8) -0.32553(6) 0.02946(18) Uani d 1 O
O2B 0.32478(6) 0.87098(9) -0.32167(6) 0.0326(2) Uani d 1 O
C1B 0.26260(6) 0.89955(9) -0.00668(6) 0.01729(17) Uani d 1 C
C2B 0.29571(7) 0.80304(9) -0.05605(7) 0.02048(19) Uani d 1 C
C3B 0.30336(7) 0.82005(9) -0.14734(7) 0.02014(18) Uani d 1 C
C4B 0.27542(7) 0.93408(9) -0.18822(6) 0.01839(18) Uani d 1 C
C5B 0.24149(8) 1.03233(10) -0.14162(7) 0.0224(2) Uani d 1 C
C6B 0.23630(7) 1.01464(10) -0.05004(7) 0.02113(19) Uani d 1 C
C7B 0.25720(7) 0.87666(9) 0.09003(7) 0.01860(18) Uani d 1 C
C8B 0.23077(6) 0.93227(9) 0.23454(6) 0.01663(17) Uani d 1 C
C9B 0.16985(7) 1.00160(9) 0.27880(7) 0.01933(18) Uani d 1 C
C10B 0.16811(7) 0.97977(10) 0.37099(7) 0.0225(2) Uani d 1 C
C11B 0.22708(7) 0.88906(11) 0.42034(7) 0.0237(2) Uani d 1 C
C12B 0.28840(7) 0.82031(11) 0.37656(7) 0.0237(2) Uani d 1 C
C13B 0.29090(7) 0.84169(9) 0.28469(7) 0.02040(19) Uani d 1 C
H2B 0.3127(10) 0.7240(13) -0.0261(9) 0.025(3) Uiso d 1 H
H3B 0.3274(11) 0.7536(14) -0.1803(10) 0.034(4) Uiso d 1 H
H5B 0.2251(11) 1.1103(15) -0.1698(10) 0.032(4) Uiso d 1 H
H6B 0.2140(11) 1.0801(14) -0.0163(10) 0.032(4) Uiso d 1 H
H7B 0.2728(11) 0.7893(14) 0.1115(10) 0.030(4) Uiso d 1 H
H9B 0.1272(10) 1.0621(13) 0.2446(9) 0.023(3) Uiso d 1 H
H10B 0.1257(10) 1.0291(14) 0.4001(10) 0.030(4) Uiso d 1 H
H11B 0.2253(11) 0.8736(14) 0.4842(10) 0.032(4) Uiso d 1 H
H12B 0.3298(11) 0.7582(14) 0.4099(10) 0.032(4) Uiso d 1 H
H13B 0.3352(10) 0.7958(14) 0.2559(9) 0.029(3) Uiso d 1 H

loop_
_atom_site_aniso_label
_atom_site_aniso_U_11
_atom_site_aniso_U_22
_atom_site_aniso_U_33
_atom_site_aniso_U_12
_atom_site_aniso_U_13
_atom_site_aniso_U_23
N1A 0.0170(3) 0.0195(4) 0.0151(3) -0.0012(3) 0.0048(3) -0.0027(3)
N2A 0.0244(4) 0.0198(4) 0.0159(4) -0.0060(3) 0.0050(3) -0.0018(3)
O1A 0.0309(4) 0.0213(3) 0.0228(3) -0.0053(3) 0.0125(3) -0.0054(3)
O2A 0.0474(5) 0.0276(4) 0.0171(3) 0.0017(4) 0.0060(3) 0.0039(3)
C1A 0.0150(4) 0.0180(4) 0.0151(4) -0.0002(3) 0.0026(3) -0.0022(3)
C2A 0.0212(4) 0.0195(4) 0.0189(4) 0.0056(3) 0.0042(3) -0.0011(3)
C3A 0.0217(4) 0.0195(4) 0.0179(4) 0.0030(3) 0.0020(3) 0.0017(3)
C4A 0.0174(4) 0.0187(4) 0.0137(4) -0.0039(3) 0.0033(3) -0.0016(3)
C5A 0.0177(4) 0.0151(4) 0.0177(4) -0.0009(3) 0.0044(3) -0.0024(3)
C6A 0.0175(4) 0.0158(4) 0.0157(4) 0.0001(3) 0.0033(3) -0.0003(3)
C7A 0.0167(4) 0.0195(4) 0.0164(4) 0.0016(3) 0.0037(3) -0.0035(3)
C8A 0.0139(4) 0.0210(4) 0.0151(4) 0.0012(3) 0.0036(3) -0.0020(3)
C9A 0.0204(4) 0.0223(5) 0.0199(4) 0.0008(3) 0.0061(3) 0.0004(3)
C10A 0.0239(5) 0.0319(5) 0.0196(4) 0.0024(4) 0.0079(4) 0.0055(4)
C11A 0.0257(5) 0.0388(6) 0.0154(4) 0.0039(4) 0.0056(4) -0.0023(4)
C12A 0.0291(5) 0.0293(5) 0.0184(4) -0.0001(4) 0.0038(4) -0.0072(4)
C13A 0.0225(4) 0.0220(4) 0.0173(4) -0.0009(4) 0.0040(3) -0.0021(3)
N1B 0.0167(3) 0.0202(4) 0.0181(4) -0.0001(3) 0.0037(3) 0.0006(3)
N2B 0.0201(4) 0.0229(4) 0.0208(4) 0.0002(3) 0.0066(3) 0.0009(3)
O1B 0.0387(4) 0.0243(4) 0.0276(4) 0.0045(3) 0.0119(3) 0.0075(3)
O2B 0.0378(5) 0.0386(5) 0.0240(4) 0.0155(4) 0.0126(3) 0.0011(3)
C1B 0.0147(4) 0.0184(4) 0.0188(4) -0.0012(3) 0.0031(3) -0.0014(3)
C2B 0.0229(4) 0.0169(4) 0.0222(4) 0.0014(3) 0.0057(4) 0.0003(3)
C3B 0.0210(4) 0.0184(4) 0.0219(4) 0.0009(3) 0.0066(3) -0.0025(3)
C4B 0.0164(4) 0.0211(4) 0.0185(4) -0.0007(3) 0.0055(3) -0.0005(3)
C5B 0.0254(5) 0.0193(4) 0.0231(5) 0.0045(4) 0.0066(4) 0.0019(4)
C6B 0.0228(4) 0.0194(4) 0.0220(4) 0.0035(4) 0.0065(4) -0.0019(3)
C7B 0.0180(4) 0.0176(4) 0.0198(4) -0.0011(3) 0.0028(3) -0.0005(3)
C8B 0.0155(4) 0.0163(4) 0.0179(4) -0.0023(3) 0.0026(3) -0.0011(3)
C9B 0.0185(4) 0.0188(4) 0.0203(4) 0.0007(3) 0.0027(3) -0.0016(3)
C10B 0.0203(4) 0.0264(5) 0.0215(5) -0.0008(4) 0.0055(4) -0.0039(4)
C11B 0.0207(4) 0.0309(5) 0.0192(4) -0.0047(4) 0.0035(3) 0.0020(4)
C12B 0.0198(4) 0.0259(5) 0.0242(5) 0.0006(4) 0.0017(4) 0.0063(4)
C13B 0.0171(4) 0.0215(4) 0.0228(4) 0.0019(3) 0.0042(3) 0.0010(4)

loop_
_atom_type_symbol
_atom_type_description
_atom_type_scat_dispersion_real
_atom_type_scat_dispersion_imag
_atom_type_scat_source
C C 0.0033 0.0016 'International Tables Vol C Tables 4.2.6.8 and 6.1.1.4'
H H 0.0000 0.0000 'International Tables Vol C Tables 4.2.6.8 and 6.1.1.4'
N N 0.0061 0.0033 'International Tables Vol C Tables 4.2.6.8 and 6.1.1.4'
O O 0.0106 0.0060 'International Tables Vol C Tables 4.2.6.8 and 6.1.1.4'

loop_
_geom_angle_atom_site_label_1
_geom_angle_atom_site_label_2
_geom_angle_atom_site_label_3
_geom_angle
C7A N1A C8A 118.17(8)
O1A N2A O2A 123.75(8)
O1A N2A C4A 118.18(8)
O2A N2A C4A 118.06(8)
C2A C1A C6A 119.68(8)
C2A C1A C7A 118.64(8)
C6A C1A C7A 121.68(8)
C3A C2A C1A 120.81(9)
C3A C2A H2A 118.6(8)
C1A C2A H2A 120.6(8)
C4A C3A C2A 118.04(9)
C4A C3A H3A 120.4(9)
C2A C3A H3A 121.6(9)
C3A C4A C5A 122.79(8)
C3A C4A N2A 118.50(8)
C5A C4A N2A 118.70(8)
C6A C5A C4A 118.41(8)
C6A C5A H5A 119.9(8)
C4A C5A H5A 121.7(8)
C5A C6A C1A 120.25(8)
C5A C6A H6A 120.4(8)
C1A C6A H6A 119.3(8)
N1A C7A C1A 122.24(8)
N1A C7A H7A 122.2(8)
C1A C7A H7A 115.5(8)
C9A C8A C13A 119.59(9)
C9A C8A N1A 117.99(8)
C13A C8A N1A 122.34(8)
C8A C9A C10A 119.93(9)
C8A C9A H9A 119.4(8)
C10A C9A H9A 120.6(9)
C11A C10A C9A 120.52(10)
C11A C10A H10A 121.3(9)
C9A C10A H10A 118.2(9)
C12A C11A C10A 119.46(9)
C12A C11A H11A 120.4(9)
C10A C11A H11A 120.2(9)
C11A C12A C13A 120.61(10)
C11A C12A H12A 121.6(9)
C13A C12A H12A 117.8(9)
C12A C13A C8A 119.87(10)
C12A C13A H13A 119.4(9)
C8A C13A H13A 120.7(9)
C7B N1B C8B 118.77(8)
O1B N2B O2B 123.09(9)
O1B N2B C4B 118.46(8)
O2B N2B C4B 118.46(8)
C2B C1B C6B 119.51(9)
C2B C1B C7B 118.35(9)
C6B C1B C7B 122.14(8)
C3B C2B C1B 120.77(9)
C3B C2B H2B 120.2(8)
C1B C2B H2B 119.0(8)
C4B C3B C2B 118.10(9)
C4B C3B H3B 121.8(9)
C2B C3B H3B 120.1(9)
C3B C4B C5B 122.90(9)
C3B C4B N2B 117.95(8)
C5B C4B N2B 119.15(9)
C6B C5B C4B 118.21(9)
C6B C5B H5B 119.9(9)
C4B C5B H5B 121.8(9)
C5B C6B C1B 120.48(9)
C5B C6B H6B 120.2(9)
C1B C6B H6B 119.3(9)
N1B C7B C1B 122.43(9)
N1B C7B H7B 122.9(8)
C1B C7B H7B 114.6(8)
C9B C8B C13B 119.08(9)
C9B C8B N1B 117.38(8)
C13B C8B N1B 123.52(8)
C10B C9B C8B 120.26(9)
C10B C9B H9B 120.0(8)
C8B C9B H9B 119.6(8)
C9B C10B C11B 120.57(9)
C9B C10B H10B 118.7(9)
C11B C10B H10B 120.7(9)
C10B C11B C12B 119.31(9)
C10B C11B H11B 120.4(9)
C12B C11B H11B 120.3(9)
C13B C12B C11B 120.56(9)
C13B C12B H12B 119.3(9)
C11B C12B H12B 120.2(9)
C12B C13B C8B 120.22(9)
C12B C13B H13B 119.7(8)
C8B C13B H13B 120.0(8)

loop_
_geom_bond_atom_site_label_1
_geom_bond_atom_site_label_2
_geom_bond_distance
N1A C7A 1.2727(12)
N1A C8A 1.4192(11)
N2A O1A 1.2282(11)
N2A O2A 1.2293(12)
N2A C4A 1.4700(11)
C1A C2A 1.3938(13)
C1A C6A 1.4021(13)
C1A C7A 1.4684(12)
C2A C3A 1.3904(13)
C2A H2A 0.964(14)
C3A C4A 1.3828(13)
C3A H3A 0.973(15)
C4A C5A 1.3913(13)
C5A C6A 1.3859(12)
C5A H5A 0.970(14)
C6A H6A 0.952(14)
C7A H7A 0.982(15)
C8A C9A 1.3934(13)
C8A C13A 1.3995(13)
C9A C10A 1.3935(14)
C9A H9A 0.976(15)
C10A C11A 1.3894(16)
C10A H10A 0.948(16)
C11A C12A 1.3887(16)
C11A H11A 0.957(15)
C12A C13A 1.3903(13)
C12A H12A 0.959(16)
C13A H13A 0.951(15)
N1B C7B 1.2742(13)
N1B C8B 1.4201(12)
N2B O1B 1.2261(12)
N2B O2B 1.2293(11)
N2B C4B 1.4683(12)
C1B C2B 1.3957(13)
C1B C6B 1.4013(14)
C1B C7B 1.4690(13)
C2B C3B 1.3887(13)
C2B H2B 0.961(14)
C3B C4B 1.3811(14)
C3B H3B 0.960(15)
C4B C5B 1.3910(13)
C5B C6B 1.3849(14)
C5B H5B 0.938(15)
C6B H6B 0.947(15)
C7B H7B 0.996(15)
C8B C9B 1.3950(13)
C8B C13B 1.4023(13)
C9B C10B 1.3894(14)
C9B H9B 0.960(14)
C10B C11B 1.3902(15)
C10B H10B 0.963(14)
C11B C12B 1.3916(15)
C11B H11B 0.965(15)
C12B C13B 1.3863(14)
C12B H12B 0.956(15)
C13B H13B 0.961(14)

loop_
_geom_torsion_atom_site_label_1
_geom_torsion_atom_site_label_2
_geom_torsion_atom_site_label_3
_geom_torsion_atom_site_label_4
_geom_torsion
C6A C1A C2A C3A 0.93(14)
C7A C1A C2A C3A -178.55(9)
C1A C2A C3A C4A 0.21(15)
C2A C3A C4A C5A -1.65(14)
C2A C3A C4A N2A 177.43(8)
O1A N2A C4A C3A -177.35(9)
O2A N2A C4A C3A 1.58(13)
O1A N2A C4A C5A 1.77(12)
O2A N2A C4A C5A -179.30(9)
C3A C4A C5A C6A 1.87(14)
N2A C4A C5A C6A -177.21(8)
C4A C5A C6A C1A -0.65(13)
C2A C1A C6A C5A -0.71(14)
C7A C1A C6A C5A 178.76(8)
C8A N1A C7A C1A -176.00(8)
C2A C1A C7A N1A 178.57(9)
C6A C1A C7A N1A -0.91(14)
C7A N1A C8A C9A -143.04(9)
C7A N1A C8A C13A 40.28(13)
C13A C8A C9A C10A -2.03(14)
N1A C8A C9A C10A -178.81(9)
C8A C9A C10A C11A 1.32(15)
C9A C10A C11A C12A 0.24(16)
C10A C11A C12A C13A -1.07(17)
C11A C12A C13A C8A 0.35(16)
C9A C8A C13A C12A 1.21(15)
N1A C8A C13A C12A 177.84(9)
C6B C1B C2B C3B 0.36(15)
C7B C1B C2B C3B -179.22(9)
C1B C2B C3B C4B -1.32(15)
C2B C3B C4B C5B 0.93(15)
C2B C3B C4B N2B -179.43(8)
O1B N2B C4B C3B 170.36(9)
O2B N2B C4B C3B -9.47(13)
O1B N2B C4B C5B -9.98(14)
O2B N2B C4B C5B 170.19(10)
C3B C4B C5B C6B 0.44(15)
N2B C4B C5B C6B -179.20(9)
C4B C5B C6B C1B -1.44(15)
C2B C1B C6B C5B 1.06(15)
C7B C1B C6B C5B -179.38(9)
C8B N1B C7B C1B -177.33(8)
C2B C1B C7B N1B 178.30(9)
C6B C1B C7B N1B -1.27(14)
C7B N1B C8B C9B -156.52(9)
C7B N1B C8B C13B 25.26(13)
C13B C8B C9B C10B -0.82(14)
N1B C8B C9B C10B -179.13(9)
C8B C9B C10B C11B 0.19(15)
C9B C10B C11B C12B 0.24(16)
C10B C11B C12B C13B -0.02(16)
C11B C12B C13B C8B -0.63(15)
C9B C8B C13B C12B 1.04(14)
N1B C8B C13B C12B 179.24(9)

loop_
_cod_related_entry_id
_cod_related_entry_database
_cod_related_entry_code
1 ChemSpider 120392
